data_4519515
loop_
_publ_author_name
'Sanchez-Perez, Clara'
'Knapp, Caroline E'
'Colman, Ross H'
'Sotelo-Vazquez, Carlos'
Sathasivam,Sanjayan
'Oilunkaniemi, Raija'
'Laitinen, Risto S.'
'Carmalt, Claire J.'

_publ_section_title
;
 Iron-intercalated zirconium diselenide thin films from the low-pressure
 chemical vapor deposition
 of[Fe(&eta;^5-C_5H_4Se)_2Zr(&eta;^5-C_5H_5)_2]_2
;
_journal_name_full 'ACS Omega'
_journal_page_first 15799
_journal_paper_doi 10.1021/acsomega.0c00413
_journal_volume 5
_journal_year 2020
_chemical_formula_structural Fe
_chemical_formula_sum Fe
_chemical_name_common &alpha;-Iron
_chemical_name_structure_type W
_space_group_IT_number 229
_space_group_name_Hall '-I 4 2 3'
_space_group_name_H-M_alt 'I m -3 m'
_cell_angle_alpha 90.
_cell_angle_beta 90.
_cell_angle_gamma 90.
_cell_formula_units_Z 2
_cell_length_a 2.87086(17)
_cell_length_b 2.87086(17)
_cell_length_c 2.87086(17)
_cell_volume 23.661(2)
_exptl_crystal_density_diffrn 7.84
_cod_data_source_file alpha-Fe-cubic-SG02.cif
_cod_data_source_block Gascoin_
_cod_original_cell_volume 23.66
_cod_original_sg_symbol_Hall 'I 4/m -3 2/m'
_cod_original_formula_sum Fe1
_cod_database_code 4519515

loop_
_space_group_symop_id
_space_group_symop_operation_xyz
1 'z, y, -x'
2 'y, x, -z'
3 'x, z, -y'
4 'z, x, -y'
5 'y, z, -x'
6 'x, y, -z'
7 'z, -y, x'
8 'y, -x, z'
9 'x, -z, y'
10 'z, -x, y'
11 'y, -z, x'
12 'x, -y, z'
13 '-z, y, x'
14 '-y, x, z'
15 '-x, z, y'
16 '-z, x, y'
17 '-y, z, x'
18 '-x, y, z'
19 '-z, -y, -x'
20 '-y, -x, -z'
21 '-x, -z, -y'
22 '-z, -x, -y'
23 '-y, -z, -x'
24 '-x, -y, -z'
25 '-z, -y, x'
26 '-y, -x, z'
27 '-x, -z, y'
28 '-z, -x, y'
29 '-y, -z, x'
30 '-x, -y, z'
31 '-z, y, -x'
32 '-y, x, -z'
33 '-x, z, -y'
34 '-z, x, -y'
35 '-y, z, -x'
36 '-x, y, -z'
37 'z, -y, -x'
38 'y, -x, -z'
39 'x, -z, -y'
40 'z, -x, -y'
41 'y, -z, -x'
42 'x, -y, -z'
43 'z, y, x'
44 'y, x, z'
45 'x, z, y'
46 'z, x, y'
47 'y, z, x'
48 'x, y, z'
49 'z+1/2, y+1/2, -x+1/2'
50 'y+1/2, x+1/2, -z+1/2'
51 'x+1/2, z+1/2, -y+1/2'
52 'z+1/2, x+1/2, -y+1/2'
53 'y+1/2, z+1/2, -x+1/2'
54 'x+1/2, y+1/2, -z+1/2'
55 'z+1/2, -y+1/2, x+1/2'
56 'y+1/2, -x+1/2, z+1/2'
57 'x+1/2, -z+1/2, y+1/2'
58 'z+1/2, -x+1/2, y+1/2'
59 'y+1/2, -z+1/2, x+1/2'
60 'x+1/2, -y+1/2, z+1/2'
61 '-z+1/2, y+1/2, x+1/2'
62 '-y+1/2, x+1/2, z+1/2'
63 '-x+1/2, z+1/2, y+1/2'
64 '-z+1/2, x+1/2, y+1/2'
65 '-y+1/2, z+1/2, x+1/2'
66 '-x+1/2, y+1/2, z+1/2'
67 '-z+1/2, -y+1/2, -x+1/2'
68 '-y+1/2, -x+1/2, -z+1/2'
69 '-x+1/2, -z+1/2, -y+1/2'
70 '-z+1/2, -x+1/2, -y+1/2'
71 '-y+1/2, -z+1/2, -x+1/2'
72 '-x+1/2, -y+1/2, -z+1/2'
73 '-z+1/2, -y+1/2, x+1/2'
74 '-y+1/2, -x+1/2, z+1/2'
75 '-x+1/2, -z+1/2, y+1/2'
76 '-z+1/2, -x+1/2, y+1/2'
77 '-y+1/2, -z+1/2, x+1/2'
78 '-x+1/2, -y+1/2, z+1/2'
79 '-z+1/2, y+1/2, -x+1/2'
80 '-y+1/2, x+1/2, -z+1/2'
81 '-x+1/2, z+1/2, -y+1/2'
82 '-z+1/2, x+1/2, -y+1/2'
83 '-y+1/2, z+1/2, -x+1/2'
84 '-x+1/2, y+1/2, -z+1/2'
85 'z+1/2, -y+1/2, -x+1/2'
86 'y+1/2, -x+1/2, -z+1/2'
87 'x+1/2, -z+1/2, -y+1/2'
88 'z+1/2, -x+1/2, -y+1/2'
89 'y+1/2, -z+1/2, -x+1/2'
90 'x+1/2, -y+1/2, -z+1/2'
91 'z+1/2, y+1/2, x+1/2'
92 'y+1/2, x+1/2, z+1/2'
93 'x+1/2, z+1/2, y+1/2'
94 'z+1/2, x+1/2, y+1/2'
95 'y+1/2, z+1/2, x+1/2'
96 'x+1/2, y+1/2, z+1/2'

loop_
_atom_site_label
_atom_site_type_symbol
_atom_site_symmetry_multiplicity
_atom_site_Wyckoff_symbol
_atom_site_fract_x
_atom_site_fract_y
_atom_site_fract_z
_atom_site_U_iso_or_equiv
_atom_site_occupancy
Fe1 Fe0+ 2 a 0 0 0 0.025 1

loop_
_atom_type_symbol
_atom_type_oxidation_number
Fe0+ 0
